data_7004852
loop_
_publ_author_name
'Cuevas, Alicia'
'Kremer, Carlos'
'Hummert, Markus'
'Schumann, Herbert'
'Lloret, Francesc'
'Julve, Miguel'
'Faus, Juan'

_publ_section_title
;
 Magnetic properties and molecular structures of binuclear
 (2-pyrazinecarboxylate)-bridged complexes containing Re(IV) and M(II)
 (M = Co, Ni).
;
_journal_issue 3
_journal_name_full 'Dalton transactions (Cambridge, England : 2003)'
_journal_page_first 342
_journal_page_last 350
_journal_paper_doi 10.1039/b611888g
_journal_year 2007
_chemical_formula_sum 'C37 H33 Br5 Co N8 O2 Re'
_chemical_formula_weight 1266.39
_chemical_name_systematic
;
?
;
_space_group_IT_number 15
_symmetry_cell_setting monoclinic
_symmetry_space_group_name_Hall '-C 2yc'
_symmetry_space_group_name_H-M 'C 1 2/c 1'
_atom_sites_solution_hydrogens geom
_atom_sites_solution_primary direct
_atom_sites_solution_secondary difmap
_audit_creation_method SHELXL-97
_cell_angle_alpha 90.00
_cell_angle_beta 101.962(16)
_cell_angle_gamma 90.00
_cell_formula_units_Z 8
_cell_length_a 23.483(3)
_cell_length_b 17.0434(16)
_cell_length_c 20.700(3)
_cell_measurement_reflns_used 5871
_cell_measurement_temperature 293(2)
_cell_measurement_theta_max 30.59
_cell_measurement_theta_min 2.35
_cell_volume 8104.9(18)
_computing_cell_refinement 'SAINT (Siemens, 1995)'
_computing_data_collection 'SMART (Siemens, 1995)'
_computing_data_reduction 'SAINT (Siemens, 1995)'
_computing_publication_material 'SHELXL-97 (Sheldrick, 1997)'
_computing_structure_refinement 'SHELXL-97 (Sheldrick, 1997)'
_computing_structure_solution 'SHELXS-97 (Sheldrick, 1990)'
_diffrn_ambient_temperature 293(2)
_diffrn_measured_fraction_theta_full 0.997
_diffrn_measured_fraction_theta_max 0.997
_diffrn_measurement_device_type 'Siemens SMART CCD'
_diffrn_measurement_method \w
_diffrn_radiation_monochromator graphite
_diffrn_radiation_source 'fine-focus sealed tube'
_diffrn_radiation_type MoK\a
_diffrn_radiation_wavelength 0.71073
_diffrn_reflns_av_R_equivalents 0.0404
_diffrn_reflns_av_sigmaI/netI 0.0353
_diffrn_reflns_limit_h_max 28
_diffrn_reflns_limit_h_min -28
_diffrn_reflns_limit_k_max 20
_diffrn_reflns_limit_k_min -20
_diffrn_reflns_limit_l_max 24
_diffrn_reflns_limit_l_min -24
_diffrn_reflns_number 26299
_diffrn_reflns_theta_full 25.25
_diffrn_reflns_theta_max 25.25
_diffrn_reflns_theta_min 2.35
_exptl_absorpt_coefficient_mu 8.368
_exptl_absorpt_correction_T_max 0.5541
_exptl_absorpt_correction_T_min 0.1347
_exptl_absorpt_correction_type empirical
_exptl_absorpt_process_details 'SADABS (Sheldrick, 1996)'
_exptl_crystal_colour brown
_exptl_crystal_density_diffrn 2.076
_exptl_crystal_density_method 'not measured'
_exptl_crystal_description block
_exptl_crystal_F_000 4832
_exptl_crystal_size_max 0.40
_exptl_crystal_size_mid 0.32
_exptl_crystal_size_min 0.08
_refine_diff_density_max 0.901
_refine_diff_density_min -0.786
_refine_diff_density_rms 0.099
_refine_ls_extinction_method none
_refine_ls_goodness_of_fit_ref 0.922
_refine_ls_hydrogen_treatment constr
_refine_ls_matrix_type full
_refine_ls_number_parameters 493
_refine_ls_number_reflns 7327
_refine_ls_number_restraints 0
_refine_ls_restrained_S_all 0.922
_refine_ls_R_factor_all 0.0332
_refine_ls_R_factor_gt 0.0225
_refine_ls_shift/su_max 0.011
_refine_ls_shift/su_mean 0.001
_refine_ls_structure_factor_coef Fsqd
_refine_ls_weighting_details 'calc w=1/[\s^2^(Fo^2^)+(0.0269P)^2^+0.0000P] where P=(Fo^2^+2Fc^2^)/3'
_refine_ls_weighting_scheme calc
_refine_ls_wR_factor_gt 0.0466
_refine_ls_wR_factor_ref 0.0483
_reflns_number_gt 5938
_reflns_number_total 7327
_reflns_threshold_expression >2sigma(I)
_cod_data_source_file b611888g.txt
_cod_data_source_block comp2
_cod_depositor_comments
;
The following automatic conversions were performed:
'_symmetry_cell_setting' value 'Monoclinic' changed to 'monoclinic'
according to '/home/saulius/struct/CIF-dictionaries/cif_core.dic'
dictionary named 'cif_core.dic' version 2.4.1 from 2010-06-29.

Automatic conversion script
Id: cif_fix_enum 1527 2010-12-29 10:47:43Z saulius 
;
_cod_original_cell_volume 8104.6(17)
_cod_original_sg_symbol_H-M 'C 2/c'
_cod_database_code 7004852

loop_
_symmetry_equiv_pos_as_xyz
'x, y, z'
'-x, y, -z+1/2'
'x+1/2, y+1/2, z'
'-x+1/2, y+1/2, -z+1/2'
'-x, -y, -z'
'x, -y, z-1/2'
'-x+1/2, -y+1/2, -z'
'x+1/2, -y+1/2, z-1/2'

loop_
_atom_site_label
_atom_site_type_symbol
_atom_site_fract_x
_atom_site_fract_y
_atom_site_fract_z
_atom_site_U_iso_or_equiv
_atom_site_adp_type
_atom_site_occupancy
_atom_site_symmetry_multiplicity
_atom_site_calc_flag
_atom_site_refinement_flags
_atom_site_disorder_assembly
_atom_site_disorder_group
C1 C 0.64642(15) 0.6323(2) 0.63778(16) 0.0201(8) Uani 1 1 d . . .
H1 H 0.6384 0.6651 0.6719 0.024 Uiso 1 1 calc R . .
C2 C 0.69557(14) 0.5860(2) 0.65020(15) 0.0187(8) Uani 1 1 d . . .
C3 C 0.67189(16) 0.5382(2) 0.54509(17) 0.0265(9) Uani 1 1 d . . .
H3 H 0.6797 0.5048 0.5112 0.032 Uiso 1 1 calc R . .
C4 C 0.62175(16) 0.5828(2) 0.53328(16) 0.0244(8) Uani 1 1 d . . .
H4 H 0.5953 0.5782 0.492 0.029 Uiso 1 1 calc R . .
C5 C 0.7351(15) 0.5840(2) 0.71808(16) 0.0214(8) Uani 1 1 d . . .
C6 C 0.90820(14) 0.4094(2) 0.73158(16) 0.0197(8) Uani 1 1 d . . .
C7 C 0.94961(15) 0.4085(2) 0.79234(17) 0.0264(9) Uani 1 1 d . . .
H7 H 0.9659 0.3602 0.8102 0.032 Uiso 1 1 calc R . .
C8 C 0.96587(15) 0.4767(3) 0.82473(17) 0.0283(9) Uani 1 1 d . . .
H8 H 0.9922 0.4757 0.8663 0.034 Uiso 1 1 calc R . .
C9 C 0.94411(15) 0.5486(2) 0.79743(17) 0.0246(9) Uani 1 1 d . . .
C10 C 0.96055(17) 0.6232(3) 0.82652(19) 0.0342(10) Uani 1 1 d . . .
H10 H 0.9868 0.6254 0.8681 0.041 Uiso 1 1 calc R . .
C11 C 0.94022(18) 0.6899(3) 0.7970(2) 0.0380(11) Uani 1 1 d . . .
H11 H 0.9531 0.7387 0.8171 0.046 Uiso 1 1 calc R . .
C12 C 0.89884(17) 0.6890(2) 0.73495(19) 0.0280(9) Uani 1 1 d . . .
C13 C 0.8752(2) 0.7575(3) 0.7016(2) 0.0388(11) Uani 1 1 d . . .
H13 H 0.8859 0.8077 0.7201 0.047 Uiso 1 1 calc R . .
C14 C 0.8370(2) 0.7508(3) 0.6427(2) 0.0375(11) Uani 1 1 d . . .
H14 H 0.8209 0.7967 0.6199 0.045 Uiso 1 1 calc R . .
C15 C 0.82100(17) 0.6765(2) 0.61523(18) 0.0274(9) Uani 1 1 d . . .
C16 C 0.88040(15) 0.6170(2) 0.70586(16) 0.0190(8) Uani 1 1 d . . .
C17 C 0.90281(14) 0.5451(2) 0.73700(16) 0.0183(8) Uani 1 1 d . . .
C18 C 0.89152(17) 0.3343(2) 0.69578(18) 0.0277(9) Uani 1 1 d . . .
H18A H 0.8672 0.3455 0.6523 0.033 Uiso 1 1 calc R . .
H18B H 0.8697 0.3017 0.7212 0.033 Uiso 1 1 calc R . .
H18C H 0.9267 0.3064 0.6903 0.033 Uiso 1 1 calc R . .
C19 C 0.78313(19) 0.6701(3) 0.54785(19) 0.0375(11) Uani 1 1 d . . .
H19A H 0.7797 0.6149 0.5344 0.045 Uiso 1 1 calc R . .
H19B H 0.8004 0.7001 0.5164 0.045 Uiso 1 1 calc R . .
H19C H 0.7444 0.6911 0.5486 0.045 Uiso 1 1 calc R . .
C20 C 0.85013(15) 0.4846(2) 0.50857(16) 0.0191(8) Uani 1 1 d . . .
C21 C 0.83927(17) 0.4681(2) 0.44065(17) 0.0269(9) Uani 1 1 d . . .
H21 H 0.8640 0.4896 0.4142 0.032 Uiso 1 1 calc R . .
C22 C 0.79369(17) 0.4218(2) 0.41215(17) 0.0288(9) Uani 1 1 d . . .
H22 H 0.7856 0.4130 0.3658 0.035 Uiso 1 1 calc R . .
C23 C 0.75876(15) 0.3871(2) 0.45184(16) 0.0232(8) Uani 1 1 d . . .
C24 C 0.71151(17) 0.3351(2) 0.42705(18) 0.0301(9) Uani 1 1 d . . .
H24 H 0.7019 0.3237 0.3811 0.036 Uiso 1 1 calc R . .
C25 C 0.68015(17) 0.3018(2) 0.46776(19) 0.0300(9) Uani 1 1 d . . .
H25 H 0.6483 0.2686 0.4499 0.036 Uiso 1 1 calc R . .
C26 C 0.69442(15) 0.3161(2) 0.53714(18) 0.0243(8) Uani 1 1 d . . .
C27 C 0.66661(17) 0.2772(2) 0.5828(2) 0.0329(9) Uani 1 1 d . . .
H27 H 0.6347 0.2430 0.5677 0.040 Uiso 1 1 calc R . .
C28 C 0.68655(17) 0.2899(2) 0.6484(2) 0.0320(9) Uani 1 1 d . . .
H28 H 0.6698 0.2617 0.6795 0.038 Uiso 1 1 calc R . .
C29 C 0.73154(16) 0.3440(2) 0.67135(17) 0.0249(8) Uani 1 1 d . . .
C30 C 0.73957(14) 0.3680(2) 0.56336(16) 0.0192(8) Uani 1 1 d . . .
C31 C 0.77181(15) 0.4054(2) 0.51973(16) 0.0182(7) Uani 1 1 d . . .
C32 C 0.90146(15) 0.5341(2) 0.53889(17) 0.0245(8) Uani 1 1 d . . .
H32A H 0.9104 0.5264 0.5868 0.029 Uiso 1 1 calc R . .
H32B H 0.8924 0.5895 0.5290 0.029 Uiso 1 1 calc R . .
H32C H 0.9352 0.5188 0.5207 0.029 Uiso 1 1 calc R . .
C33 C 0.75165(17) 0.3568(3) 0.74396(18) 0.0322(10) Uani 1 1 d . . .
H33A H 0.7889 0.3848 0.7523 0.039 Uiso 1 1 calc R . .
H33B H 0.7566 0.3060 0.7666 0.039 Uiso 1 1 calc R . .
H33C H 0.7227 0.3879 0.7605 0.039 Uiso 1 1 calc R . .
C34 C 0.9921(3) -0.0524(4) 0.8517(3) 0.094(2) Uani 1 1 d . . .
H34A H 1.0045 -0.0898 0.8878 0.141 Uiso 1 1 calc R . .
H34B H 1.0045 0.0006 0.8669 0.141 Uiso 1 1 calc R . .
H34C H 1.0098 -0.0665 0.8144 0.141 Uiso 1 1 calc R . .
C35 C 0.9333(3) -0.0543(4) 0.8324(3) 0.0640(16) Uani 1 1 d . . .
C36 C 0.8926(2) -0.0712(3) 1.1861(2) 0.0491(12) Uani 1 1 d . . .
H36A H 0.8630 -0.0997 1.2039 0.074 Uiso 1 1 calc R . .
H36B H 0.9233 -0.0529 1.2226 0.074 Uiso 1 1 calc R . .
H36C H 0.9096 -0.1061 1.1575 0.074 Uiso 1 1 calc R . .
C37 C 0.8660(2) -0.0044(3) 1.1482(2) 0.0436(11) Uani 1 1 d . . .
Co Co 0.802393(19) 0.49377(3) 0.64164(2) 0.01570(10) Uani 1 1 d . . .
Br1 Br 0.465844(16) 0.82597(2) 0.53788(18) 0.02862(9) Uani 1 1 d . . .
Br4 Br 0.52251(16) 0.69434(2) 0.671083(17) 0.02397(9) Uani 1 1 d . . .
Br3 Br 0.620234(16) 0.81486(2) 0.600099(17) 0.02564(9) Uani 1 1 d . . .
Br2 Br 0.559244(18) 0.73619(2) 0.445081(17) 0.03077(10) Uani 1 1 d . . .
Br5 Br 0.468192(17) 0.61412(2) 0.51622(2) 0.03316(10) Uani 1 1 d . . .
N1 N 0.6094(12) 0.63246(18) 0.57876(13) 0.019(6) Uani 1 1 d . . .
N2 N 0.70976(12) 0.54066(18) 0.60287(13) 0.0218(7) Uani 1 1 d . . .
N3 N 0.88450(12) 0.47583(17) 0.70638(13) 0.0165(6) Uani 1 1 d . . .
N4 N 0.84059(12) 0.61108(17) 0.64734(13) 0.0206(7) Uani 1 1 d . . .
N5 N 0.81539(12) 0.45650(17) 0.54698(12) 0.0164(6) Uani 1 1 d . . .
N6 N 0.75623(12) 0.38414(18) 0.62939(13) 0.0194(7) Uani 1 1 d . . .
N7 N 0.8838(3) -0.0555(4) 0.8124(3) 0.0968(19) Uani 1 1 d . . .
N8 N 0.8453(2) 0.0471(3) 1.1175(2) 0.0656(13) Uani 1 1 d . . .
Re Re 0.53968(6) 0.720136(9) 0.557847(6) 0.01688(4) Uani 1 1 d . . .
O1 O 0.72331(12) 0.62909(17) 0.76053(12) 0.034(7) Uani 1 1 d . . .
O2 O 0.77631(10) 0.53503(15) 0.72482(11) 0.0214(6) Uani 1 1 d . . .

loop_
_atom_site_aniso_label
_atom_site_aniso_U_11
_atom_site_aniso_U_22
_atom_site_aniso_U_33
_atom_site_aniso_U_23
_atom_site_aniso_U_13
_atom_site_aniso_U_12
C1 0.0215(19) 0.022(2) 0.0181(17) -0.0003(14) 0.0062(14) 0.0024(16)
C2 0.0169(17) 0.024(2) 0.0156(16) 0.0012(14) 0.0034(13) 0.0029(16)
C3 0.033(2) 0.026(2) 0.0195(18) -0.0042(15) 0.0039(16) 0.0119(18)
C4 0.024(2) 0.026(2) 0.0204(17) -0.0041(15) -0.0016(15) 0.0074(17)
C5 0.0185(18) 0.030(2) 0.0153(17) 0.0031(15) 0.0018(14) -0.0004(17)
C6 0.0155(18) 0.023(2) 0.0222(17) 0.0050(15) 0.0075(14) 0.0014(15)
C7 0.0159(18) 0.034(2) 0.0288(19) 0.0116(17) 0.0035(15) 0.0054(17)
C8 0.0170(19) 0.045(3) 0.0193(18) 0.0014(17) -0.0035(15) -0.0006(18)
C9 0.0161(18) 0.036(3) 0.0217(18) -0.0038(16) 0.0050(14) -0.0046(17)
C10 0.027(2) 0.042(3) 0.032(2) -0.0113(19) 0.0009(17) -0.008(2)
C11 0.033(2) 0.037(3) 0.047(2) -0.019(2) 0.0142(19) -0.015(2)
C12 0.029(2) 0.022(2) 0.039(2) -0.0039(17) 0.0202(17) -0.0043(18)
C13 0.051(3) 0.017(2) 0.058(3) -0.0051(19) 0.032(2) -0.001(2)
C14 0.052(3) 0.018(2) 0.051(3) 0.0105(19) 0.030(2) 0.012(2)
C15 0.029(2) 0.023(2) 0.035(2) 0.0108(17) 0.0174(17) 0.0083(18)
C16 0.0177(18) 0.018(2) 0.0244(18) -0.0010(14) 0.0117(14) -0.0009(15)
C17 0.0133(17) 0.023(2) 0.0192(16) -0.0019(14) 0.0045(13) -0.0009(15)
C18 0.027(2) 0.024(2) 0.032(2) 0.0055(17) 0.0033(16) 0.0069(17)
C19 0.042(3) 0.036(3) 0.037(2) 0.0197(19) 0.0134(19) 0.016(2)
C20 0.0192(18) 0.019(2) 0.0193(17) 0.0044(14) 0.0050(14) 0.0055(16)
C21 0.031(2) 0.030(2) 0.0211(18) 0.0039(16) 0.0092(16) 0.0031(18)
C22 0.033(2) 0.037(3) 0.0145(17) -0.0015(16) 0.0024(15) 0.0060(19)
C23 0.023(2) 0.021(2) 0.0229(18) -0.0037(15) -0.0011(15) 0.0083(16)
C24 0.027(2) 0.033(2) 0.0258(19) -0.0107(17) -0.0040(16) 0.0029(19)
C25 0.021(2) 0.027(2) 0.037(2) -0.0107(17) -0.0050(17) 0.0032(17)
C26 0.0142(18) 0.024(2) 0.034(2) -0.0021(16) 0.0022(15) 0.0030(16)
C27 0.022(2) 0.027(2) 0.051(2) -0.006(2) 0.0094(18) -0.0052(18)
C28 0.030(2) 0.028(3) 0.041(2) 0.0029(18) 0.0143(18) -0.0066(19)
C29 0.022(2) 0.025(2) 0.0278(19) 0.0042(16) 0.0065(15) 0.0015(17)
C30 0.0144(17) 0.017(2) 0.0252(18) -0.0002(15) 0.0013(14) 0.0067(15)
C31 0.0179(18) 0.0131(19) 0.0216(17) -0.0003(14) -0.0004(14) 0.0057(15)
C32 0.023(2) 0.027(2) 0.0241(18) 0.0021(16) 0.0075(15) -0.0020(17)
C33 0.030(2) 0.037(3) 0.031(2) 0.0106(18) 0.0094(17) -0.0038(19)
C34 0.075(5) 0.102(6) 0.100(5) 0.044(4) 0.006(4) 0.000(4)
C35 0.052(3) 0.059(4) 0.075(4) 0.017(3) 0.002(3) -0.011(3)
C36 0.046(3) 0.051(3) 0.049(3) 0.000(2) 0.009(2) 0.005(3)
C37 0.050(3) 0.040(3) 0.042(3) -0.006(2) 0.013(2) -0.006(2)
Co 0.0135(2) 0.0179(3) 0.0147(2) 0.00160(18) 0.00080(17) 0.0027(2)
Br1 0.0219(2) 0.0226(2) 0.0381(2) -0.00174(16) -0.00105(16) 0.00914(16)
Br4 0.02597(19) 0.0233(2) 0.02542(18) 0.00102(15) 0.01181(15) 0.00142(16)
Br3 0.02195(19) 0.0258(2) 0.02844(18) 0.00037(15) 0.00343(15) -0.00561(16)
Br2 0.0372(2) 0.0359(3) 0.01928(18) 0.00421(16) 0.00597(15) 0.00756(19)
Br5 0.0245(2) 0.0265(2) 0.0454(2) -0.00950(18) 0.00019(17) -0.00400(17)
N1 0.0171(15) 0.0208(17) 0.0180(14) 0.0003(12) 0.0010(11) 0.0028(13)
N2 0.0228(16) 0.0225(18) 0.0195(14) -0.0008(13) 0.0030(12) 0.0073(14)
N3 0.0134(14) 0.0181(17) 0.0176(14) 0.0018(12) 0.0023(11) 0.0042(12)
N4 0.0229(16) 0.0167(17) 0.0250(15) 0.0042(12) 0.0114(13) 0.0045(14)
N5 0.0135(14) 0.0180(17) 0.0168(13) 0.0022(12) 0.0009(11) 0.0033(12)
N6 0.0143(15) 0.0222(18) 0.0208(14) 0.0038(12) 0.0013(12) 0.0026(13)
N7 0.085(4) 0.088(5) 0.118(5) 0.023(4) 0.024(4) -0.010(4)
N8 0.091(4) 0.045(3) 0.059(3) 0.002(2) 0.012(3) -0.002(3)
Re 0.01338(7) 0.01742(8) 0.01919(7) 0.00020(6) 0.00188(5) 0.00326(6)
O1 0.0357(16) 0.0445(19) 0.0201(13) -0.0064(12) 0.0017(11) 0.0165(14)
O2 0.0206(13) 0.0270(15) 0.0164(11) 0.0040(10) 0.0035(10) 0.0048(12)

loop_
_atom_type_symbol
_atom_type_description
_atom_type_scat_dispersion_real
_atom_type_scat_dispersion_imag
_atom_type_scat_source
C C 0.0033 0.0016 'International Tables Vol C Tables 4.2.6.8 and 6.1.1.4'
H H 0.0000 0.0000 'International Tables Vol C Tables 4.2.6.8 and 6.1.1.4'
Co Co 0.3494 0.9721 'International Tables Vol C Tables 4.2.6.8 and 6.1.1.4'
Br Br -0.2901 2.4595 'International Tables Vol C Tables 4.2.6.8 and 6.1.1.4'
N N 0.0061 0.0033 'International Tables Vol C Tables 4.2.6.8 and 6.1.1.4'
Re Re -1.0185 7.2310 'International Tables Vol C Tables 4.2.6.8 and 6.1.1.4'
O O 0.0106 0.0060 'International Tables Vol C Tables 4.2.6.8 and 6.1.1.4'

loop_
_geom_angle_atom_site_label_1
_geom_angle_atom_site_label_2
_geom_angle_atom_site_label_3
_geom_angle
_geom_angle_site_symmetry_1
_geom_angle_site_symmetry_3
_geom_angle_publ_flag
N1 C1 C2 122.0(3) . . ?
N2 C2 C1 121.2(3) . . ?
N2 C2 C5 117.8(3) . . ?
C1 C2 C5 121.0(3) . . ?
N2 C3 C4 121.8(3) . . ?
N1 C4 C3 121.6(3) . . ?
O1 C5 O2 127.5(3) . . ?
O1 C5 C2 117.3(3) . . ?
O2 C5 C2 115.2(3) . . ?
N3 C6 C7 120.9(3) . . ?
N3 C6 C18 119.6(3) . . ?
C7 C6 C18 119.4(3) . . ?
C8 C7 C6 119.9(4) . . ?
C7 C8 C9 120.6(3) . . ?
C8 C9 C17 116.5(3) . . ?
C8 C9 C10 124.4(3) . . ?
C17 C9 C10 119.1(4) . . ?
C11 C10 C9 121.9(4) . . ?
C10 C11 C12 120.7(4) . . ?
C16 C12 C13 117.5(4) . . ?
C16 C12 C11 119.1(4) . . ?
C13 C12 C11 123.4(4) . . ?
C14 C13 C12 119.2(4) . . ?
C13 C14 C15 120.5(4) . . ?
N4 C15 C14 121.1(4) . . ?
N4 C15 C19 118.9(4) . . ?
C14 C15 C19 120.0(4) . . ?
N4 C16 C12 122.6(3) . . ?
N4 C16 C17 117.0(3) . . ?
C12 C16 C17 120.4(3) . . ?
N3 C17 C9 122.5(3) . . ?
N3 C17 C16 118.6(3) . . ?
C9 C17 C16 118.8(3) . . ?
N5 C20 C21 121.0(3) . . ?
N5 C20 C32 119.2(3) . . ?
C21 C20 C32 119.7(3) . . ?
C22 C21 C20 120.9(3) . . ?
C21 C22 C23 119.5(3) . . ?
C22 C23 C31 117.2(3) . . ?
C22 C23 C24 123.7(3) . . ?
C31 C23 C24 119.2(3) . . ?
C25 C24 C23 121.2(3) . . ?
C24 C25 C26 120.7(4) . . ?
C30 C26 C27 116.9(3) . . ?
C30 C26 C25 119.9(4) . . ?
C27 C26 C25 123.1(4) . . ?
C28 C27 C26 118.7(4) . . ?
C27 C28 C29 121.3(4) . . ?
N6 C29 C28 121.0(3) . . ?
N6 C29 C33 119.5(3) . . ?
C28 C29 C33 119.5(3) . . ?
N6 C30 C26 123.4(3) . . ?
N6 C30 C31 117.3(3) . . ?
C26 C30 C31 119.3(3) . . ?
N5 C31 C23 122.7(3) . . ?
N5 C31 C30 117.8(3) . . ?
C23 C31 C30 119.5(3) . . ?
N7 C35 C34 176.2(7) . . ?
N8 C37 C36 178.7(5) . . ?
O2 Co N3 84.87(10) . . ?
O2 Co N5 170.57(9) . . ?
N3 Co N5 104.54(10) . . ?
O2 Co N6 99.49(11) . . ?
N3 Co N6 108.56(11) . . ?
N5 Co N6 78.36(11) . . ?
O2 Co N4 80.38(10) . . ?
N3 Co N4 77.84(11) . . ?
N5 Co N4 100.72(11) . . ?
N6 Co N4 173.59(10) . . ?
O2 Co N2 75.54(9) . . ?
N3 Co N2 159.51(10) . . ?
N5 Co N2 95.03(10) . . ?
N6 Co N2 81.00(11) . . ?
N4 Co N2 92.80(11) . . ?
C4 N1 C1 116.3(3) . . ?
C4 N1 Re 123.6(2) . . ?
C1 N1 Re 119.8(2) . . ?
C3 N2 C2 116.9(3) . . ?
C3 N2 Co 135.0(2) . . ?
C2 N2 Co 107.8(2) . . ?
C6 N3 C17 119.4(3) . . ?
C6 N3 Co 128.6(2) . . ?
C17 N3 Co 108.9(2) . . ?
C15 N4 C16 118.8(3) . . ?
C15 N4 Co 130.1(3) . . ?
C16 N4 Co 108.2(2) . . ?
C20 N5 C31 118.5(3) . . ?
C20 N5 Co 131.0(2) . . ?
C31 N5 Co 109.2(2) . . ?
C29 N6 C30 118.4(3) . . ?
C29 N6 Co 130.4(2) . . ?
C30 N6 Co 109.0(2) . . ?
N1 Re Br1 176.07(8) . . ?
N1 Re Br2 89.12(7) . . ?
Br1 Re Br2 91.282(17) . . ?
N1 Re Br5 89.78(8) . . ?
Br1 Re Br5 94.136(17) . . ?
Br2 Re Br5 89.854(18) . . ?
N1 Re Br4 87.36(7) . . ?
Br1 Re Br4 92.361(18) . . ?
Br2 Re Br4 175.988(15) . . ?
Br5 Re Br4 88.208(18) . . ?
N1 Re Br3 83.76(8) . . ?
Br1 Re Br3 92.338(18) . . ?
Br2 Re Br3 89.068(17) . . ?
Br5 Re Br3 173.459(15) . . ?
Br4 Re Br3 92.460(17) . . ?
C5 O2 Co 119.0(2) . . ?

loop_
_geom_bond_atom_site_label_1
_geom_bond_atom_site_label_2
_geom_bond_distance
_geom_bond_site_symmetry_2
_geom_bond_publ_flag
C1 N1 1.344(4) . ?
C1 C2 1.378(5) . ?
C2 N2 1.343(4) . ?
C2 C5 1.515(4) . ?
C3 N2 1.335(4) . ?
C3 C4 1.380(5) . ?
C4 N1 1.342(4) . ?
C5 O1 1.242(4) . ?
C5 O2 1.263(4) . ?
C6 N3 1.320(4) . ?
C6 C7 1.422(5) . ?
C6 C18 1.490(5) . ?
C7 C8 1.357(6) . ?
C8 C9 1.400(6) . ?
C9 C17 1.416(5) . ?
C9 C10 1.425(6) . ?
C10 C11 1.332(6) . ?
C11 C12 1.441(6) . ?
C12 C16 1.396(5) . ?
C12 C13 1.410(6) . ?
C13 C14 1.363(6) . ?
C14 C15 1.407(6) . ?
C15 N4 1.330(5) . ?
C15 C19 1.495(5) . ?
C16 N4 1.372(4) . ?
C16 C17 1.432(5) . ?
C17 N3 1.367(4) . ?
C20 N5 1.340(4) . ?
C20 C21 1.404(5) . ?
C20 C32 1.498(5) . ?
C21 C22 1.362(5) . ?
C22 C23 1.406(5) . ?
C23 C31 1.410(5) . ?
C23 C24 1.429(5) . ?
C24 C25 1.353(6) . ?
C25 C26 1.426(5) . ?
C26 C30 1.401(5) . ?
C26 C27 1.419(6) . ?
C27 C28 1.360(6) . ?
C28 C29 1.409(5) . ?
C29 N6 1.329(5) . ?
C29 C33 1.495(5) . ?
C30 N6 1.369(4) . ?
C30 C31 1.441(5) . ?
C31 N5 1.373(4) . ?
C34 C35 1.356(8) . ?
C35 N7 1.151(7) . ?
C36 C37 1.449(7) . ?
C37 N8 1.133(6) . ?
Co O2 2.067(2) . ?
Co N3 2.130(3) . ?
Co N5 2.141(3) . ?
Co N6 2.149(3) . ?
Co N4 2.185(3) . ?
Co N2 2.300(3) . ?
Br1 Re 2.4766(4) . ?
Br4 Re 2.4983(5) . ?
Br3 Re 2.5028(5) . ?
Br2 Re 2.4858(5) . ?
Br5 Re 2.4951(5) . ?
N1 Re 2.193(3) . ?
N2 Co 2.300(3) . ?
O2 Co 2.067(2) . ?
